data_7105821
loop_
_publ_author_name
'Li Ma'
'Brian Patrick'
'David Dolphin'

_publ_section_title
;
 Self-assembly of [2x2] grids and a hexagon using bis(dipyrrin)s
;
_journal_name_full Chem.Commun.
_journal_page_first 704
_journal_paper_doi 10.1039/c0cc03765f
_journal_volume 47
_journal_year 2011
_chemical_formula_sum 'C243.24 H219.24 Cl9.72 F12 N24 Zn6'
_chemical_formula_weight 4443.34
_chemical_name_systematic
;
?
;
_space_group_IT_number 147
_symmetry_cell_setting trigonal
_symmetry_space_group_name_Hall '-P 3'
_symmetry_space_group_name_H-M 'P -3'
_atom_sites_solution_hydrogens geom
_atom_sites_solution_primary direct
_atom_sites_solution_secondary difmap
_audit_creation_method SHELXL-97
_cell_angle_alpha 90.00
_cell_angle_beta 90.00
_cell_angle_gamma 120.00
_cell_formula_units_Z 1
_cell_length_a 24.2358(14)
_cell_length_b 24.2358(14)
_cell_length_c 11.8480(6)
_cell_measurement_reflns_used 9995
_cell_measurement_temperature 103.0(1)
_cell_measurement_theta_max 25.01
_cell_measurement_theta_min 2.40
_cell_volume 6026.9(6)
_computing_cell_refinement 'APEX2 (Bruker-AXS, 2009)'
_computing_data_collection 'APEX2 (Bruker-AXS, 2009)'
_computing_data_reduction 'APEX2 (Bruker-AXS, 2009)'
_computing_molecular_graphics 'ORTEP3 for Windows (Farrugia, 1997)'
_computing_publication_material 'WINGX (Farrugia, 1999)'
_computing_structure_refinement 'SHELXL-97 (Sheldrick, 1997)'
_computing_structure_solution 'SIR-97 (Altomare et al., 1999)'
_diffrn_ambient_temperature 103.0(1)
_diffrn_measured_fraction_theta_full 0.999
_diffrn_measured_fraction_theta_max 0.999
_diffrn_measurement_device_type 'Bruker X8 APEX II'
_diffrn_measurement_method 'area detector'
_diffrn_radiation_monochromator graphite
_diffrn_radiation_source 'fine-focus sealed tube'
_diffrn_radiation_type MoK\a
_diffrn_radiation_wavelength 0.71073
_diffrn_reflns_av_R_equivalents 0.0464
_diffrn_reflns_av_sigmaI/netI 0.0305
_diffrn_reflns_limit_h_max 28
_diffrn_reflns_limit_h_min -28
_diffrn_reflns_limit_k_max 28
_diffrn_reflns_limit_k_min -28
_diffrn_reflns_limit_l_max 14
_diffrn_reflns_limit_l_min -13
_diffrn_reflns_number 50775
_diffrn_reflns_theta_full 25.06
_diffrn_reflns_theta_max 25.06
_diffrn_reflns_theta_min 1.68
_exptl_absorpt_coefficient_mu 0.759
_exptl_absorpt_correction_T_max 0.920
_exptl_absorpt_correction_T_min 0.799
_exptl_absorpt_correction_type multi-scan
_exptl_absorpt_process_details 'SADABS (Bruker-AXS, 2008)'
_exptl_crystal_colour green
_exptl_crystal_density_diffrn 1.224
_exptl_crystal_density_method 'not measured'
_exptl_crystal_description tablet
_exptl_crystal_F_000 2286
_exptl_crystal_size_max 0.40
_exptl_crystal_size_mid 0.22
_exptl_crystal_size_min 0.11
_refine_diff_density_max 0.831
_refine_diff_density_min -0.543
_refine_diff_density_rms 0.091
_refine_ls_extinction_method none
_refine_ls_goodness_of_fit_ref 1.083
_refine_ls_hydrogen_treatment constr
_refine_ls_matrix_type full
_refine_ls_number_parameters 467
_refine_ls_number_reflns 7126
_refine_ls_number_restraints 0
_refine_ls_restrained_S_all 1.083
_refine_ls_R_factor_all 0.0811
_refine_ls_R_factor_gt 0.0623
_refine_ls_shift/su_max 0.008
_refine_ls_shift/su_mean 0.000
_refine_ls_structure_factor_coef Fsqd
_refine_ls_weighting_details 'calc w=1/[\s^2^(Fo^2^)+(0.0896P)^2^+13.1370P] where P=(Fo^2^+2Fc^2^)/3'
_refine_ls_weighting_scheme calc
_refine_ls_wR_factor_gt 0.1711
_refine_ls_wR_factor_ref 0.1862
_reflns_number_gt 5647
_reflns_number_total 7126
_reflns_threshold_expression >2sigma(I)
_cod_data_source_file C0CC03765F.TXT
_cod_data_source_block hexagon_11
_cod_original_cell_volume 6026.8(6)
_cod_database_code 7105821

loop_
_symmetry_equiv_pos_as_xyz
'x, y, z'
'-y, x-y, z'
'-x+y, -x, z'
'-x, -y, -z'
'y, -x+y, -z'
'x-y, x, -z'

loop_
_atom_site_label
_atom_site_type_symbol
_atom_site_fract_x
_atom_site_fract_y
_atom_site_fract_z
_atom_site_U_iso_or_equiv
_atom_site_adp_type
_atom_site_occupancy
_atom_site_symmetry_multiplicity
_atom_site_calc_flag
_atom_site_refinement_flags
_atom_site_disorder_assembly
_atom_site_disorder_group
C1 C 0.38300(19) -0.04713(18) 0.4564(4) 0.0327(9) Uani 1 1 d . . .
C2 C 0.3777(2) -0.08541(19) 0.3619(4) 0.0366(10) Uani 1 1 d . . .
C3 C 0.3630(2) -0.0606(2) 0.2700(4) 0.0371(10) Uani 1 1 d . . .
C4 C 0.3582(2) -0.00769(19) 0.3109(4) 0.0339(9) Uani 1 1 d . . .
C5 C 0.3391(2) 0.0292(2) 0.2502(4) 0.0363(9) Uani 1 1 d . . .
H5 H 0.3318 0.0193 0.1720 0.044 Uiso 1 1 calc R . .
C6 C 0.3291(2) 0.07771(19) 0.2857(3) 0.0344(9) Uani 1 1 d . . .
C7 C 0.3108(2) 0.1154(2) 0.2195(4) 0.0375(10) Uani 1 1 d . . .
C8 C 0.3109(2) 0.1601(2) 0.2922(3) 0.0344(9) Uani 1 1 d . . .
C9 C 0.32633(19) 0.14651(19) 0.4012(3) 0.0310(9) Uani 1 1 d . . .
C10 C 0.3309(2) 0.1833(2) 0.5049(3) 0.0367(10) Uani 1 1 d . . .
H10A H 0.3753 0.2186 0.5140 0.044 Uiso 1 1 calc R . .
H10B H 0.3200 0.1551 0.5716 0.044 Uiso 1 1 calc R . .
C11 C 0.2860(2) 0.2104(2) 0.4989(4) 0.0418(11) Uani 1 1 d . . .
H11A H 0.2416 0.1759 0.5117 0.050 Uiso 1 1 calc R . .
H11B H 0.2973 0.2429 0.5586 0.050 Uiso 1 1 calc R . .
C12 C 0.2910(2) 0.2396(2) 0.3869(3) 0.0340(9) Uani 1 1 d . . .
C13 C 0.2996(2) 0.2137(2) 0.2833(3) 0.0346(9) Uani 1 1 d . . .
C14 C 0.3015(2) 0.2536(2) 0.1985(4) 0.0367(10) Uani 1 1 d . . .
C15 C 0.29469(19) 0.3027(2) 0.2520(3) 0.0326(9) Uani 1 1 d . . .
C16 C 0.2989(2) 0.3563(2) 0.2025(4) 0.0365(10) Uani 1 1 d . . .
H16 H 0.2998 0.3565 0.1223 0.044 Uiso 1 1 calc R . .
C17 C 0.30210(18) 0.4098(2) 0.2515(3) 0.0322(9) Uani 1 1 d . . .
C18 C 0.30549(19) 0.4630(2) 0.1932(4) 0.0385(10) Uani 1 1 d . . .
C19 C 0.30898(19) 0.5051(2) 0.2732(4) 0.0388(10) Uani 1 1 d . . .
C20 C 0.30780(18) 0.4781(2) 0.3798(4) 0.0357(10) Uani 1 1 d . . .
C21 C 0.3954(2) -0.05478(19) 0.5745(4) 0.0339(9) Uani 1 1 d . . .
C22 C 0.4489(2) -0.0084(2) 0.6298(4) 0.0411(10) Uani 1 1 d . . .
H22 H 0.4795 0.0277 0.5887 0.049 Uiso 1 1 calc R . .
C23 C 0.4589(3) -0.0132(2) 0.7431(4) 0.0486(12) Uani 1 1 d . . .
H23 H 0.4958 0.0187 0.7804 0.058 Uiso 1 1 calc R . .
C24 C 0.4137(3) -0.0656(3) 0.8000(4) 0.0520(13) Uani 1 1 d . . .
C25 C 0.3616(3) -0.1127(3) 0.7498(5) 0.0577(14) Uani 1 1 d . . .
H25 H 0.3316 -0.1487 0.7918 0.069 Uiso 1 1 calc R . .
C26 C 0.3523(2) -0.1075(2) 0.6349(4) 0.0477(12) Uani 1 1 d . . .
H26 H 0.3161 -0.1407 0.5980 0.057 Uiso 1 1 calc R . .
C27 C 0.3915(2) -0.1396(2) 0.3618(4) 0.0443(11) Uani 1 1 d . . .
H27A H 0.3557 -0.1772 0.3271 0.066 Uiso 1 1 calc R . .
H27B H 0.3972 -0.1495 0.4396 0.066 Uiso 1 1 calc R . .
H27C H 0.4304 -0.1272 0.3186 0.066 Uiso 1 1 calc R . .
C28 C 0.3511(3) -0.0863(2) 0.1520(4) 0.0480(12) Uani 1 1 d . . .
H28A H 0.3823 -0.0999 0.1329 0.058 Uiso 1 1 calc R . .
H28B H 0.3573 -0.0523 0.0987 0.058 Uiso 1 1 calc R . .
C29 C 0.2843(3) -0.1423(2) 0.1390(5) 0.0726(19) Uani 1 1 d . . .
H29A H 0.2777 -0.1757 0.1929 0.109 Uiso 1 1 calc R . .
H29B H 0.2785 -0.1591 0.0620 0.109 Uiso 1 1 calc R . .
H29C H 0.2533 -0.1284 0.1536 0.109 Uiso 1 1 calc R . .
C30 C 0.2926(3) 0.1035(3) 0.0972(4) 0.0538(13) Uani 1 1 d . . .
H30A H 0.2579 0.1121 0.0824 0.081 Uiso 1 1 calc R . .
H30B H 0.2786 0.0590 0.0788 0.081 Uiso 1 1 calc R . .
H30C H 0.3295 0.1317 0.0506 0.081 Uiso 1 1 calc R . .
C31 C 0.3139(3) 0.2515(3) 0.0755(4) 0.0557(14) Uani 1 1 d . . .
H31A H 0.3452 0.2375 0.0655 0.084 Uiso 1 1 calc R . .
H31B H 0.3306 0.2940 0.0428 0.084 Uiso 1 1 calc R . .
H31C H 0.2741 0.2215 0.0375 0.084 Uiso 1 1 calc R . .
C32 C 0.3084(2) 0.4711(3) 0.0671(4) 0.0496(12) Uani 1 1 d . . .
H32A H 0.2930 0.5006 0.0466 0.060 Uiso 1 1 calc R . .
H32B H 0.2797 0.4294 0.0314 0.060 Uiso 1 1 calc R . .
C33 C 0.3751(3) 0.4967(4) 0.0217(5) 0.089(2) Uani 1 1 d . . .
H33A H 0.4037 0.5380 0.0569 0.134 Uiso 1 1 calc R . .
H33B H 0.3749 0.5021 -0.0603 0.134 Uiso 1 1 calc R . .
H33C H 0.3899 0.4667 0.0390 0.134 Uiso 1 1 calc R . .
C34 C 0.3163(2) 0.5697(2) 0.2511(5) 0.0501(12) Uani 1 1 d . . .
H34A H 0.3442 0.5892 0.1857 0.075 Uiso 1 1 calc R . .
H34B H 0.3351 0.5969 0.3175 0.075 Uiso 1 1 calc R . .
H34C H 0.2744 0.5650 0.2358 0.075 Uiso 1 1 calc R . .
C35 C 0.31146(19) 0.5045(2) 0.4923(4) 0.0391(10) Uani 1 1 d . . .
C36 C 0.2775(2) 0.5351(2) 0.5195(5) 0.0539(13) Uani 1 1 d . . .
H36 H 0.2524 0.5400 0.4631 0.065 Uiso 1 1 calc R . .
C37 C 0.2797(3) 0.5585(3) 0.6269(6) 0.0656(16) Uani 1 1 d . . .
H37 H 0.2566 0.5797 0.6441 0.079 Uiso 1 1 calc R . .
C38 C 0.3154(3) 0.5507(3) 0.7078(5) 0.0625(15) Uani 1 1 d . . .
C39 C 0.3502(2) 0.5224(2) 0.6855(5) 0.0524(12) Uani 1 1 d . . .
H39 H 0.3755 0.5184 0.7426 0.063 Uiso 1 1 calc R . .
C40 C 0.3481(2) 0.4993(2) 0.5775(4) 0.0422(11) Uani 1 1 d . . .
H40 H 0.3725 0.4794 0.5613 0.051 Uiso 1 1 calc R . .
C41 C 0.1322(7) 0.1873(8) 0.2317(13) 0.106(5) Uani 0.546(6) 1 d P . .
H41 H 0.1789 0.2189 0.2362 0.127 Uiso 0.546(6) 1 calc PR . .
N1 N 0.37169(16) -0.00046(15) 0.4249(3) 0.0320(7) Uani 1 1 d . . .
N2 N 0.33703(16) 0.09838(16) 0.3973(3) 0.0328(8) Uani 1 1 d . . .
N3 N 0.28807(16) 0.29161(16) 0.3677(3) 0.0330(8) Uani 1 1 d . . .
N4 N 0.30395(15) 0.42095(16) 0.3663(3) 0.0325(8) Uani 1 1 d . . .
F1 F 0.42225(19) -0.06915(19) 0.9130(3) 0.0788(11) Uani 1 1 d . . .
F2 F 0.3161(2) 0.57228(19) 0.8140(3) 0.0929(12) Uani 1 1 d . . .
Zn1 Zn 0.35860(2) 0.05864(2) 0.52238(4) 0.02991(17) Uani 1 1 d . . .
Cl1 Cl 0.0974(3) 0.2288(3) 0.2085(4) 0.154(3) Uani 0.546(6) 1 d P . .
Cl2 Cl 0.1236(4) 0.1376(4) 0.1228(7) 0.209(4) Uani 0.546(6) 1 d P . .
Cl3 Cl 0.1135(4) 0.1440(5) 0.3549(8) 0.247(5) Uani 0.546(6) 1 d P . .

loop_
_atom_site_aniso_label
_atom_site_aniso_U_11
_atom_site_aniso_U_22
_atom_site_aniso_U_33
_atom_site_aniso_U_23
_atom_site_aniso_U_13
_atom_site_aniso_U_12
C1 0.035(2) 0.026(2) 0.038(2) 0.0012(17) -0.0036(17) 0.0156(18)
C2 0.040(2) 0.026(2) 0.043(3) -0.0059(18) -0.0040(19) 0.0157(18)
C3 0.038(2) 0.032(2) 0.041(3) -0.0058(18) -0.0028(19) 0.0177(19)
C4 0.039(2) 0.028(2) 0.035(2) -0.0065(17) -0.0058(18) 0.0165(18)
C5 0.044(2) 0.035(2) 0.030(2) -0.0042(17) -0.0053(18) 0.020(2)
C6 0.043(2) 0.032(2) 0.029(2) -0.0014(17) -0.0066(18) 0.0207(19)
C7 0.045(2) 0.042(2) 0.030(2) -0.0010(18) -0.0039(18) 0.026(2)
C8 0.042(2) 0.036(2) 0.029(2) 0.0025(17) 0.0007(18) 0.0219(19)
C9 0.036(2) 0.030(2) 0.028(2) 0.0020(16) -0.0014(16) 0.0172(18)
C10 0.049(3) 0.036(2) 0.031(2) 0.0060(18) 0.0008(19) 0.026(2)
C11 0.062(3) 0.044(3) 0.032(2) 0.0069(19) 0.007(2) 0.035(2)
C12 0.039(2) 0.036(2) 0.032(2) 0.0054(18) 0.0019(18) 0.0236(19)
C13 0.040(2) 0.040(2) 0.033(2) 0.0064(18) 0.0018(18) 0.027(2)
C14 0.043(2) 0.047(2) 0.029(2) 0.0064(18) 0.0027(18) 0.029(2)
C15 0.035(2) 0.043(2) 0.027(2) 0.0073(17) 0.0046(17) 0.0249(19)
C16 0.038(2) 0.049(3) 0.030(2) 0.0110(19) 0.0038(17) 0.027(2)
C17 0.029(2) 0.039(2) 0.032(2) 0.0122(17) 0.0053(16) 0.0201(18)
C18 0.027(2) 0.042(2) 0.046(3) 0.014(2) -0.0001(18) 0.0170(19)
C19 0.026(2) 0.037(2) 0.054(3) 0.011(2) -0.0035(19) 0.0157(18)
C20 0.0214(19) 0.035(2) 0.052(3) 0.0091(19) 0.0007(18) 0.0147(17)
C21 0.043(2) 0.030(2) 0.036(2) -0.0017(17) 0.0010(18) 0.0237(19)
C22 0.049(3) 0.036(2) 0.036(3) 0.0015(19) -0.003(2) 0.021(2)
C23 0.060(3) 0.051(3) 0.040(3) -0.001(2) -0.008(2) 0.031(3)
C24 0.072(4) 0.068(3) 0.036(3) 0.010(2) 0.001(2) 0.050(3)
C25 0.058(3) 0.061(3) 0.058(3) 0.028(3) 0.014(3) 0.033(3)
C26 0.049(3) 0.042(3) 0.055(3) 0.008(2) -0.002(2) 0.024(2)
C27 0.053(3) 0.035(2) 0.051(3) -0.004(2) -0.001(2) 0.027(2)
C28 0.067(3) 0.044(3) 0.042(3) -0.011(2) -0.010(2) 0.034(3)
C29 0.107(5) 0.037(3) 0.056(4) -0.010(2) -0.039(3) 0.023(3)
C30 0.086(4) 0.061(3) 0.035(3) -0.008(2) -0.016(2) 0.052(3)
C31 0.093(4) 0.070(3) 0.029(3) 0.010(2) 0.007(2) 0.059(3)
C32 0.048(3) 0.055(3) 0.049(3) 0.022(2) 0.000(2) 0.028(2)
C33 0.066(4) 0.156(7) 0.046(4) 0.043(4) 0.017(3) 0.054(5)
C34 0.039(3) 0.037(2) 0.074(4) 0.015(2) -0.008(2) 0.018(2)
C35 0.026(2) 0.030(2) 0.056(3) 0.0042(19) 0.0019(19) 0.0097(17)
C36 0.045(3) 0.048(3) 0.075(4) -0.009(3) -0.007(2) 0.027(2)
C37 0.061(3) 0.052(3) 0.091(5) -0.020(3) 0.001(3) 0.034(3)
C38 0.062(3) 0.051(3) 0.065(4) -0.014(3) 0.001(3) 0.021(3)
C39 0.053(3) 0.045(3) 0.057(3) 0.000(2) 0.000(2) 0.022(2)
C40 0.043(3) 0.041(2) 0.047(3) 0.009(2) 0.006(2) 0.024(2)
C41 0.073(9) 0.111(12) 0.100(11) -0.006(9) -0.014(8) 0.021(9)
N1 0.0383(19) 0.0249(16) 0.0331(19) -0.0047(14) -0.0055(15) 0.0162(15)
N2 0.0395(19) 0.0310(18) 0.0311(19) 0.0009(14) -0.0051(15) 0.0200(16)
N3 0.0385(19) 0.0381(19) 0.0285(19) 0.0077(14) 0.0066(14) 0.0238(16)
N4 0.0288(17) 0.0356(18) 0.039(2) 0.0110(15) 0.0050(14) 0.0208(15)
F1 0.107(3) 0.111(3) 0.0411(18) 0.0195(18) 0.0016(17) 0.072(3)
F2 0.111(3) 0.091(3) 0.082(3) -0.038(2) -0.008(2) 0.054(3)
Zn1 0.0367(3) 0.0223(2) 0.0303(3) -0.00320(18) -0.00828(19) 0.0144(2)
Cl1 0.198(6) 0.190(6) 0.088(3) -0.017(3) -0.011(3) 0.107(5)
Cl2 0.197(8) 0.185(7) 0.226(8) -0.044(6) -0.031(6) 0.081(6)
Cl3 0.135(6) 0.313(12) 0.237(9) 0.101(8) 0.013(6) 0.071(7)

loop_
_atom_type_symbol
_atom_type_description
_atom_type_scat_dispersion_real
_atom_type_scat_dispersion_imag
_atom_type_scat_source
C C 0.0033 0.0016 'International Tables Vol C Tables 4.2.6.8 and 6.1.1.4'
H H 0.0000 0.0000 'International Tables Vol C Tables 4.2.6.8 and 6.1.1.4'
N N 0.0061 0.0033 'International Tables Vol C Tables 4.2.6.8 and 6.1.1.4'
F F 0.0171 0.0103 'International Tables Vol C Tables 4.2.6.8 and 6.1.1.4'
Zn Zn 0.2839 1.4301 'International Tables Vol C Tables 4.2.6.8 and 6.1.1.4'
Cl Cl 0.1484 0.1585 'International Tables Vol C Tables 4.2.6.8 and 6.1.1.4'

loop_
_geom_angle_atom_site_label_1
_geom_angle_atom_site_label_2
_geom_angle_atom_site_label_3
_geom_angle
_geom_angle_site_symmetry_1
_geom_angle_site_symmetry_3
_geom_angle_publ_flag
N1 C1 C2 110.0(4) . . ?
N1 C1 C21 120.9(4) . . ?
C2 C1 C21 129.0(4) . . ?
C3 C2 C1 107.4(4) . . ?
C3 C2 C27 126.8(4) . . ?
C1 C2 C27 125.6(4) . . ?
C2 C3 C4 106.2(4) . . ?
C2 C3 C28 126.6(4) . . ?
C4 C3 C28 127.2(4) . . ?
N1 C4 C5 123.8(4) . . ?
N1 C4 C3 109.0(4) . . ?
C5 C4 C3 127.0(4) . . ?
C6 C5 C4 130.1(4) . . ?
C6 C5 H5 114.9 . . ?
C4 C5 H5 114.9 . . ?
C5 C6 N2 123.0(4) . . ?
C5 C6 C7 128.2(4) . . ?
N2 C6 C7 108.8(3) . . ?
C8 C7 C6 106.2(4) . . ?
C8 C7 C30 129.6(4) . . ?
C6 C7 C30 124.2(4) . . ?
C7 C8 C9 106.3(4) . . ?
C7 C8 C13 136.5(4) . . ?
C9 C8 C13 117.2(4) . . ?
N2 C9 C8 111.3(4) . . ?
N2 C9 C10 124.8(4) . . ?
C8 C9 C10 123.9(4) . . ?
C9 C10 C11 111.3(4) . . ?
C9 C10 H10A 109.4 . . ?
C11 C10 H10A 109.4 . . ?
C9 C10 H10B 109.4 . . ?
C11 C10 H10B 109.4 . . ?
H10A C10 H10B 108.0 . . ?
C12 C11 C10 110.0(4) . . ?
C12 C11 H11A 109.7 . . ?
C10 C11 H11A 109.7 . . ?
C12 C11 H11B 109.7 . . ?
C10 C11 H11B 109.7 . . ?
H11A C11 H11B 108.2 . . ?
N3 C12 C13 111.0(4) . . ?
N3 C12 C11 125.6(4) . . ?
C13 C12 C11 123.4(4) . . ?
C14 C13 C12 106.1(4) . . ?
C14 C13 C8 136.1(4) . . ?
C12 C13 C8 117.3(4) . . ?
C13 C14 C15 106.4(4) . . ?
C13 C14 C31 128.6(4) . . ?
C15 C14 C31 124.8(4) . . ?
C16 C15 N3 123.2(4) . . ?
C16 C15 C14 127.5(4) . . ?
N3 C15 C14 109.1(3) . . ?
C15 C16 C17 130.1(4) . . ?
C15 C16 H16 114.9 . . ?
C17 C16 H16 114.9 . . ?
N4 C17 C16 125.1(4) . . ?
N4 C17 C18 108.5(4) . . ?
C16 C17 C18 126.3(4) . . ?
C19 C18 C17 107.0(4) . . ?
C19 C18 C32 127.7(4) . . ?
C17 C18 C32 125.2(4) . . ?
C18 C19 C20 107.1(4) . . ?
C18 C19 C34 125.9(4) . . ?
C20 C19 C34 126.8(4) . . ?
N4 C20 C19 110.1(4) . . ?
N4 C20 C35 121.0(4) . . ?
C19 C20 C35 128.8(4) . . ?
C26 C21 C22 118.4(4) . . ?
C26 C21 C1 120.4(4) . . ?
C22 C21 C1 121.2(4) . . ?
C23 C22 C21 121.6(4) . . ?
C23 C22 H22 119.2 . . ?
C21 C22 H22 119.2 . . ?
C24 C23 C22 117.7(5) . . ?
C24 C23 H23 121.1 . . ?
C22 C23 H23 121.1 . . ?
C25 C24 F1 119.2(5) . . ?
C25 C24 C23 123.0(5) . . ?
F1 C24 C23 117.8(5) . . ?
C24 C25 C26 118.7(5) . . ?
C24 C25 H25 120.6 . . ?
C26 C25 H25 120.6 . . ?
C21 C26 C25 120.5(5) . . ?
C21 C26 H26 119.8 . . ?
C25 C26 H26 119.8 . . ?
C2 C27 H27A 109.5 . . ?
C2 C27 H27B 109.5 . . ?
H27A C27 H27B 109.5 . . ?
C2 C27 H27C 109.5 . . ?
H27A C27 H27C 109.5 . . ?
H27B C27 H27C 109.5 . . ?
C3 C28 C29 111.4(4) . . ?
C3 C28 H28A 109.3 . . ?
C29 C28 H28A 109.3 . . ?
C3 C28 H28B 109.3 . . ?
C29 C28 H28B 109.3 . . ?
H28A C28 H28B 108.0 . . ?
C28 C29 H29A 109.5 . . ?
C28 C29 H29B 109.5 . . ?
H29A C29 H29B 109.5 . . ?
C28 C29 H29C 109.5 . . ?
H29A C29 H29C 109.5 . . ?
H29B C29 H29C 109.5 . . ?
C7 C30 H30A 109.5 . . ?
C7 C30 H30B 109.5 . . ?
H30A C30 H30B 109.5 . . ?
C7 C30 H30C 109.5 . . ?
H30A C30 H30C 109.5 . . ?
H30B C30 H30C 109.5 . . ?
C14 C31 H31A 109.5 . . ?
C14 C31 H31B 109.5 . . ?
H31A C31 H31B 109.5 . . ?
C14 C31 H31C 109.5 . . ?
H31A C31 H31C 109.5 . . ?
H31B C31 H31C 109.5 . . ?
C18 C32 C33 112.2(4) . . ?
C18 C32 H32A 109.2 . . ?
C33 C32 H32A 109.2 . . ?
C18 C32 H32B 109.2 . . ?
C33 C32 H32B 109.2 . . ?
H32A C32 H32B 107.9 . . ?
C32 C33 H33A 109.5 . . ?
C32 C33 H33B 109.5 . . ?
H33A C33 H33B 109.5 . . ?
C32 C33 H33C 109.5 . . ?
H33A C33 H33C 109.5 . . ?
H33B C33 H33C 109.5 . . ?
C19 C34 H34A 109.5 . . ?
C19 C34 H34B 109.5 . . ?
H34A C34 H34B 109.5 . . ?
C19 C34 H34C 109.5 . . ?
H34A C34 H34C 109.5 . . ?
H34B C34 H34C 109.5 . . ?
C36 C35 C40 117.0(5) . . ?
C36 C35 C20 121.5(4) . . ?
C40 C35 C20 121.5(4) . . ?
C37 C36 C35 121.4(5) . . ?
C37 C36 H36 119.3 . . ?
C35 C36 H36 119.3 . . ?
C38 C37 C36 119.0(5) . . ?
C38 C37 H37 120.5 . . ?
C36 C37 H37 120.5 . . ?
C39 C38 F2 119.0(6) . . ?
C39 C38 C37 122.1(5) . . ?
F2 C38 C37 118.9(5) . . ?
C38 C39 C40 118.6(5) . . ?
C38 C39 H39 120.7 . . ?
C40 C39 H39 120.7 . . ?
C39 C40 C35 121.9(4) . . ?
C39 C40 H40 119.1 . . ?
C35 C40 H40 119.1 . . ?
Cl1 C41 Cl2 113.0(10) . . ?
Cl1 C41 Cl3 117.4(11) . . ?
Cl2 C41 Cl3 108.0(11) . . ?
Cl1 C41 H41 105.9 . . ?
Cl2 C41 H41 105.9 . . ?
Cl3 C41 H41 105.9 . . ?
C1 N1 C4 107.4(3) . . ?
C1 N1 Zn1 128.3(3) . . ?
C4 N1 Zn1 123.3(3) . . ?
C9 N2 C6 107.4(3) . . ?
C9 N2 Zn1 128.6(3) . . ?
C6 N2 Zn1 124.0(3) . . ?
C12 N3 C15 107.4(3) . . ?
C12 N3 Zn1 127.8(3) . 6_556 ?
C15 N3 Zn1 122.2(3) . 6_556 ?
C20 N4 C17 107.2(3) . . ?
C20 N4 Zn1 131.2(3) . 6_556 ?
C17 N4 Zn1 121.6(3) . 6_556 ?
N4 Zn1 N2 116.54(14) 5_556 . ?
N4 Zn1 N1 124.42(14) 5_556 . ?
N2 Zn1 N1 95.30(14) . . ?
N4 Zn1 N3 96.85(14) 5_556 5_556 ?
N2 Zn1 N3 119.54(14) . 5_556 ?
N1 Zn1 N3 105.55(14) . 5_556 ?

loop_
_geom_bond_atom_site_label_1
_geom_bond_atom_site_label_2
_geom_bond_distance
_geom_bond_site_symmetry_2
_geom_bond_publ_flag
C1 N1 1.343(5) . ?
C1 C2 1.418(6) . ?
C1 C21 1.463(6) . ?
C2 C3 1.373(6) . ?
C2 C27 1.508(6) . ?
C3 C4 1.429(6) . ?
C3 C28 1.499(6) . ?
C4 N1 1.380(5) . ?
C4 C5 1.395(6) . ?
C5 C6 1.380(6) . ?
C5 H5 0.9500 . ?
C6 N2 1.393(5) . ?
C6 C7 1.433(6) . ?
C7 C8 1.383(6) . ?
C7 C30 1.499(6) . ?
C8 C9 1.429(6) . ?
C8 C13 1.460(6) . ?
C9 N2 1.316(5) . ?
C9 C10 1.488(6) . ?
C10 C11 1.528(6) . ?
C10 H10A 0.9900 . ?
C10 H10B 0.9900 . ?
C11 C12 1.481(6) . ?
C11 H11A 0.9900 . ?
C11 H11B 0.9900 . ?
C12 N3 1.317(5) . ?
C12 C13 1.439(6) . ?
C13 C14 1.379(6) . ?
C14 C15 1.429(6) . ?
C14 C31 1.494(6) . ?
C15 C16 1.381(6) . ?
C15 N3 1.390(5) . ?
C16 C17 1.388(6) . ?
C16 H16 0.9500 . ?
C17 N4 1.383(5) . ?
C17 C18 1.428(6) . ?
C18 C19 1.364(7) . ?
C18 C32 1.503(7) . ?
C19 C20 1.416(6) . ?
C19 C34 1.508(6) . ?
C20 N4 1.349(5) . ?
C20 C35 1.463(7) . ?
C21 C26 1.379(6) . ?
C21 C22 1.385(6) . ?
C22 C23 1.379(6) . ?
C22 H22 0.9500 . ?
C23 C24 1.370(7) . ?
C23 H23 0.9500 . ?
C24 C25 1.346(8) . ?
C24 F1 1.363(6) . ?
C25 C26 1.396(7) . ?
C25 H25 0.9500 . ?
C26 H26 0.9500 . ?
C27 H27A 0.9800 . ?
C27 H27B 0.9800 . ?
C27 H27C 0.9800 . ?
C28 C29 1.513(8) . ?
C28 H28A 0.9900 . ?
C28 H28B 0.9900 . ?
C29 H29A 0.9800 . ?
C29 H29B 0.9800 . ?
C29 H29C 0.9800 . ?
C30 H30A 0.9800 . ?
C30 H30B 0.9800 . ?
C30 H30C 0.9800 . ?
C31 H31A 0.9800 . ?
C31 H31B 0.9800 . ?
C31 H31C 0.9800 . ?
C32 C33 1.512(7) . ?
C32 H32A 0.9900 . ?
C32 H32B 0.9900 . ?
C33 H33A 0.9800 . ?
C33 H33B 0.9800 . ?
C33 H33C 0.9800 . ?
C34 H34A 0.9800 . ?
C34 H34B 0.9800 . ?
C34 H34C 0.9800 . ?
C35 C36 1.392(6) . ?
C35 C40 1.393(6) . ?
C36 C37 1.384(8) . ?
C36 H36 0.9500 . ?
C37 C38 1.366(9) . ?
C37 H37 0.9500 . ?
C38 C39 1.354(8) . ?
C38 F2 1.359(6) . ?
C39 C40 1.387(7) . ?
C39 H39 0.9500 . ?
C40 H40 0.9500 . ?
C41 Cl1 1.629(19) . ?
C41 Cl2 1.705(18) . ?
C41 Cl3 1.721(17) . ?
C41 H41 1.0000 . ?
N1 Zn1 1.985(3) . ?
N2 Zn1 1.975(3) . ?
N3 Zn1 1.987(3) 6_556 ?
N4 Zn1 1.971(3) 6_556 ?
Zn1 N4 1.971(3) 5_556 ?
Zn1 N3 1.987(3) 5_556 ?

loop_
_geom_torsion_atom_site_label_1
_geom_torsion_atom_site_label_2
_geom_torsion_atom_site_label_3
_geom_torsion_atom_site_label_4
_geom_torsion
_geom_torsion_site_symmetry_1
_geom_torsion_site_symmetry_2
_geom_torsion_site_symmetry_3
_geom_torsion_site_symmetry_4
_geom_torsion_publ_flag
N1 C1 C2 C3 0.4(5) . . . . ?
C21 C1 C2 C3 177.3(4) . . . . ?
N1 C1 C2 C27 175.5(4) . . . . ?
C21 C1 C2 C27 -7.5(7) . . . . ?
C1 C2 C3 C4 -1.2(5) . . . . ?
C27 C2 C3 C4 -176.2(4) . . . . ?
C1 C2 C3 C28 -178.3(4) . . . . ?
C27 C2 C3 C28 6.6(8) . . . . ?
C2 C3 C4 N1 1.6(5) . . . . ?
C28 C3 C4 N1 178.7(4) . . . . ?
C2 C3 C4 C5 -174.4(4) . . . . ?
C28 C3 C4 C5 2.8(8) . . . . ?
N1 C4 C5 C6 -0.6(8) . . . . ?
C3 C4 C5 C6 174.8(5) . . . . ?
C4 C5 C6 N2 -0.4(8) . . . . ?
C4 C5 C6 C7 178.4(5) . . . . ?
C5 C6 C7 C8 -176.3(4) . . . . ?
N2 C6 C7 C8 2.7(5) . . . . ?
C5 C6 C7 C30 6.4(8) . . . . ?
N2 C6 C7 C30 -174.6(4) . . . . ?
C6 C7 C8 C9 -2.6(5) . . . . ?
C30 C7 C8 C9 174.5(5) . . . . ?
C6 C7 C8 C13 177.5(5) . . . . ?
C30 C7 C8 C13 -5.4(9) . . . . ?
C7 C8 C9 N2 1.8(5) . . . . ?
C13 C8 C9 N2 -178.3(4) . . . . ?
C7 C8 C9 C10 -179.4(4) . . . . ?
C13 C8 C9 C10 0.5(6) . . . . ?
N2 C9 C10 C11 -151.2(4) . . . . ?
C8 C9 C10 C11 30.1(6) . . . . ?
C9 C10 C11 C12 -45.5(5) . . . . ?
C10 C11 C12 N3 -143.2(4) . . . . ?
C10 C11 C12 C13 37.3(6) . . . . ?
N3 C12 C13 C14 -0.1(5) . . . . ?
C11 C12 C13 C14 179.5(4) . . . . ?
N3 C12 C13 C8 173.3(4) . . . . ?
C11 C12 C13 C8 -7.1(6) . . . . ?
C7 C8 C13 C14 -22.5(9) . . . . ?
C9 C8 C13 C14 157.5(5) . . . . ?
C7 C8 C13 C12 166.7(5) . . . . ?
C9 C8 C13 C12 -13.3(6) . . . . ?
C12 C13 C14 C15 0.4(5) . . . . ?
C8 C13 C14 C15 -171.1(5) . . . . ?
C12 C13 C14 C31 175.5(5) . . . . ?
C8 C13 C14 C31 3.9(9) . . . . ?
C13 C14 C15 C16 174.3(4) . . . . ?
C31 C14 C15 C16 -0.9(8) . . . . ?
C13 C14 C15 N3 -0.6(5) . . . . ?
C31 C14 C15 N3 -175.9(4) . . . . ?
N3 C15 C16 C17 4.9(7) . . . . ?
C14 C15 C16 C17 -169.3(4) . . . . ?
C15 C16 C17 N4 2.5(7) . . . . ?
C15 C16 C17 C18 -179.0(4) . . . . ?
N4 C17 C18 C19 -0.3(4) . . . . ?
C16 C17 C18 C19 -179.0(4) . . . . ?
N4 C17 C18 C32 176.5(4) . . . . ?
C16 C17 C18 C32 -2.2(7) . . . . ?
C17 C18 C19 C20 0.0(4) . . . . ?
C32 C18 C19 C20 -176.7(4) . . . . ?
C17 C18 C19 C34 177.0(4) . . . . ?
C32 C18 C19 C34 0.3(7) . . . . ?
C18 C19 C20 N4 0.2(5) . . . . ?
C34 C19 C20 N4 -176.7(4) . . . . ?
C18 C19 C20 C35 178.9(4) . . . . ?
C34 C19 C20 C35 1.9(7) . . . . ?
N1 C1 C21 C26 112.8(5) . . . . ?
C2 C1 C21 C26 -63.9(6) . . . . ?
N1 C1 C21 C22 -64.5(6) . . . . ?
C2 C1 C21 C22 118.8(5) . . . . ?
C26 C21 C22 C23 -1.6(7) . . . . ?
C1 C21 C22 C23 175.7(4) . . . . ?
C21 C22 C23 C24 -0.3(7) . . . . ?
C22 C23 C24 C25 1.7(8) . . . . ?
C22 C23 C24 F1 -177.4(4) . . . . ?
F1 C24 C25 C26 178.0(5) . . . . ?
C23 C24 C25 C26 -1.1(8) . . . . ?
C22 C21 C26 C25 2.2(7) . . . . ?
C1 C21 C26 C25 -175.1(4) . . . . ?
C24 C25 C26 C21 -0.9(8) . . . . ?
C2 C3 C28 C29 79.7(6) . . . . ?
C4 C3 C28 C29 -96.9(6) . . . . ?
C19 C18 C32 C33 94.3(6) . . . . ?
C17 C18 C32 C33 -81.8(7) . . . . ?
N4 C20 C35 C36 -138.5(4) . . . . ?
C19 C20 C35 C36 43.0(7) . . . . ?
N4 C20 C35 C40 40.3(6) . . . . ?
C19 C20 C35 C40 -138.2(5) . . . . ?
C40 C35 C36 C37 -0.8(7) . . . . ?
C20 C35 C36 C37 178.2(5) . . . . ?
C35 C36 C37 C38 -0.7(8) . . . . ?
C36 C37 C38 C39 1.9(9) . . . . ?
C36 C37 C38 F2 -178.3(5) . . . . ?
F2 C38 C39 C40 178.6(5) . . . . ?
C37 C38 C39 C40 -1.5(8) . . . . ?
C38 C39 C40 C35 0.0(7) . . . . ?
C36 C35 C40 C39 1.1(7) . . . . ?
C20 C35 C40 C39 -177.8(4) . . . . ?
C2 C1 N1 C4 0.6(5) . . . . ?
C21 C1 N1 C4 -176.6(4) . . . . ?
C2 C1 N1 Zn1 169.2(3) . . . . ?
C21 C1 N1 Zn1 -8.1(6) . . . . ?
C5 C4 N1 C1 174.8(4) . . . . ?
C3 C4 N1 C1 -1.3(5) . . . . ?
C5 C4 N1 Zn1 5.5(6) . . . . ?
C3 C4 N1 Zn1 -170.6(3) . . . . ?
C8 C9 N2 C6 -0.1(5) . . . . ?
C10 C9 N2 C6 -178.9(4) . . . . ?
C8 C9 N2 Zn1 -178.8(3) . . . . ?
C10 C9 N2 Zn1 2.4(6) . . . . ?
C5 C6 N2 C9 177.5(4) . . . . ?
C7 C6 N2 C9 -1.6(5) . . . . ?
C5 C6 N2 Zn1 -3.7(6) . . . . ?
C7 C6 N2 Zn1 177.2(3) . . . . ?
C13 C12 N3 C15 -0.3(5) . . . . ?
C11 C12 N3 C15 -179.9(4) . . . . ?
C13 C12 N3 Zn1 -162.1(3) . . . 6_556 ?
C11 C12 N3 Zn1 18.3(6) . . . 6_556 ?
C16 C15 N3 C12 -174.7(4) . . . . ?
C14 C15 N3 C12 0.5(5) . . . . ?
C16 C15 N3 Zn1 -11.6(5) . . . 6_556 ?
C14 C15 N3 Zn1 163.6(3) . . . 6_556 ?
C19 C20 N4 C17 -0.4(4) . . . . ?
C35 C20 N4 C17 -179.2(3) . . . . ?
C19 C20 N4 Zn1 -179.6(3) . . . 6_556 ?
C35 C20 N4 Zn1 1.7(6) . . . 6_556 ?
C16 C17 N4 C20 179.1(4) . . . . ?
C18 C17 N4 C20 0.5(4) . . . . ?
C16 C17 N4 Zn1 -1.6(5) . . . 6_556 ?
C18 C17 N4 Zn1 179.7(3) . . . 6_556 ?
C9 N2 Zn1 N4 -42.2(4) . . . 5_556 ?
C6 N2 Zn1 N4 139.2(3) . . . 5_556 ?
C9 N2 Zn1 N1 -175.1(4) . . . . ?
C6 N2 Zn1 N1 6.3(3) . . . . ?
C9 N2 Zn1 N3 73.6(4) . . . 5_556 ?
C6 N2 Zn1 N3 -104.9(3) . . . 5_556 ?
C1 N1 Zn1 N4 58.5(4) . . . 5_556 ?
C4 N1 Zn1 N4 -134.5(3) . . . 5_556 ?
C1 N1 Zn1 N2 -174.0(3) . . . . ?
C4 N1 Zn1 N2 -7.1(3) . . . . ?
C1 N1 Zn1 N3 -51.4(4) . . . 5_556 ?
C4 N1 Zn1 N3 115.6(3) . . . 5_556 ?
